data_4348743
loop_
_publ_author_name
'Zumeta, Itziar'
'Mendicute-Fierro, Claudio'
'Bustos, Itxaso'
'Huertos, Miguel A.'
'Rodr\'iguez-Di\'eguez, Antonio'
'Seco, Jos\'e M'
'San Sebastian, Eider'
'Garralda, Mar\'ia A'

_publ_section_title
;
 Irida-\b-ketoimines Derived from Hydrazines To Afford Metallapyrazoles or
 N-N Bond Cleavage: A Missing Metallacycle Disclosed by a Theoretical and
 Experimental Study.
;
_journal_issue 20
_journal_name_full 'Inorganic chemistry'
_journal_page_first 10284
_journal_page_last 10293
_journal_paper_doi 10.1021/acs.inorgchem.6b01550
_journal_volume 55
_journal_year 2016
_chemical_formula_sum 'C44 H35 Cl Ir N3 O P2'
_chemical_formula_weight 911.34
_space_group_crystal_system monoclinic
_space_group_IT_number 14
_space_group_name_Hall '-P 2ybc'
_space_group_name_H-M_alt 'P 1 21/c 1'
_atom_sites_solution_hydrogens mixed
_audit_creation_method SHELXL-2014
_cell_angle_alpha 90
_cell_angle_beta 116.886(5)
_cell_angle_gamma 90
_cell_formula_units_Z 4
_cell_length_a 21.5351(9)
_cell_length_b 10.0219(14)
_cell_length_c 19.4773(18)
_cell_measurement_reflns_used 23226
_cell_measurement_temperature 100(2)
_cell_measurement_theta_max 28.44
_cell_measurement_theta_min 2.34
_cell_volume 3749.3(7)
_computing_cell_refinement 'Bruker Apex II'
_computing_data_collection 'Bruker ApexII'
_computing_data_reduction 'Bruker Apex II'
_computing_structure_refinement 'SHELXL-2014 (Sheldrick, 2014)'
_computing_structure_solution 'SHELXL-2014 (Sheldrick, 2014)'
_diffrn_ambient_temperature 100(2)
_diffrn_measured_fraction_theta_full 0.701
_diffrn_measured_fraction_theta_max 0.772
_diffrn_measurement_device_type 'Bruker D8 Venture'
_diffrn_measurement_method 'Phi and Omega Scans'
_diffrn_radiation_type MoK\a
_diffrn_radiation_wavelength 0.71069
_diffrn_reflns_av_R_equivalents 0.0919
_diffrn_reflns_av_unetI/netI 0.0661
_diffrn_reflns_Laue_measured_fraction_full 0.701
_diffrn_reflns_Laue_measured_fraction_max 0.772
_diffrn_reflns_limit_h_max 29
_diffrn_reflns_limit_h_min -29
_diffrn_reflns_limit_k_max 13
_diffrn_reflns_limit_k_min -13
_diffrn_reflns_limit_l_max 26
_diffrn_reflns_limit_l_min -26
_diffrn_reflns_number 64057
_diffrn_reflns_point_group_measured_fraction_full 0.701
_diffrn_reflns_point_group_measured_fraction_max 0.772
_diffrn_reflns_theta_full 25.000
_diffrn_reflns_theta_max 28.771
_diffrn_reflns_theta_min 2.292
_diffrn_source 'fine-focus sealed tube'
_exptl_absorpt_coefficient_mu 3.757
_exptl_absorpt_correction_T_max 0.746
_exptl_absorpt_correction_T_min 0.659
_exptl_absorpt_correction_type empirical
_exptl_absorpt_process_details 'Bruker SADABS (Bruker, 1999)'
_exptl_crystal_colour yellow
_exptl_crystal_density_diffrn 1.615
_exptl_crystal_description Prismatic
_exptl_crystal_F_000 1808
_exptl_crystal_size_max 0.20
_exptl_crystal_size_mid 0.17
_exptl_crystal_size_min 0.15
_refine_diff_density_max 1.015
_refine_diff_density_min -1.058
_refine_diff_density_rms 0.122
_refine_ls_extinction_method none
_refine_ls_goodness_of_fit_ref 0.994
_refine_ls_hydrogen_treatment mixed
_refine_ls_matrix_type full
_refine_ls_number_parameters 477
_refine_ls_number_reflns 7539
_refine_ls_number_restraints 0
_refine_ls_restrained_S_all 0.994
_refine_ls_R_factor_all 0.0547
_refine_ls_R_factor_gt 0.0335
_refine_ls_shift/su_max 0.001
_refine_ls_shift/su_mean 0.000
_refine_ls_structure_factor_coef Fsqd
_refine_ls_weighting_details 'w=1/[\s^2^(Fo^2^)+(0.0311P)^2^] where P=(Fo^2^+2Fc^2^)/3'
_refine_ls_weighting_scheme calc
_refine_ls_wR_factor_gt 0.0685
_refine_ls_wR_factor_ref 0.0737
_reflns_Friedel_coverage 0.000
_reflns_number_gt 5925
_reflns_number_total 7539
_reflns_threshold_expression 'I > 2\s(I)'
_cod_data_source_file ic6b01550_si_001.cif
_cod_data_source_block 10
_cod_depositor_comments
;
The following automatic conversions were performed:

data item '_exptl_absorpt_correction_type' value 'Empirical' was
changed to 'empirical' in accordance with the
/home/saulius/struct/COD-crude-data/automatic-downloads/DataCite-retrospective/ACS/depositions/lib/dictionaries/cif_core.dic
dictionary named 'cif_core.dic' version 2.4.2 last updated on
2011-04-26.

Automatic conversion script
Id: cif_fix_values 6909 2019-04-08 15:41:33Z antanas 
;
_cod_original_sg_symbol_H-M 'P 21/c'
_cod_database_code 4348743
_shelx_space_group_comment
;
The symmetry employed for this shelxl refinement is uniquely defined
by the following loop, which should always be used as a source of
symmetry information in preference to the above space-group names.
They are only intended as comments.
;
_shelxl_version_number 2014-3

loop_
_space_group_symop_operation_xyz
'x, y, z'
'-x, y+1/2, -z+1/2'
'-x, -y, -z'
'x, -y-1/2, z-1/2'

loop_
_atom_site_label
_atom_site_type_symbol
_atom_site_fract_x
_atom_site_fract_y
_atom_site_fract_z
_atom_site_U_iso_or_equiv
_atom_site_adp_type
_atom_site_occupancy
_atom_site_site_symmetry_order
_atom_site_calc_flag
_atom_site_refinement_flags_posn
_atom_site_refinement_flags_adp
Ir1 Ir 0.74490(2) 0.17940(2) 0.25087(2) 0.01597(5) Uani 1 1 d . .
P1 P 0.64231(5) 0.27241(10) 0.16682(6) 0.01608(19) Uani 1 1 d . .
P2 P 0.84803(5) 0.08904(10) 0.34675(6) 0.0184(2) Uani 1 1 d . .
Cl1 Cl 0.80272(5) 0.35647(10) 0.21211(6) 0.0238(2) Uani 1 1 d . .
O1 O 0.70585(15) -0.0445(3) 0.31833(19) 0.0283(7) Uani 1 1 d . .
N1 N 0.75048(18) 0.0629(4) 0.1630(2) 0.0247(7) Uani 1 1 d . .
N2 N 0.7145(2) -0.0366(4) 0.1295(3) 0.0359(9) Uani 1 1 d . .
N3 N 0.9017(2) 0.0935(5) 0.1862(3) 0.0415(10) Uani 1 1 d . .
C22 C 1.0012(2) 0.3188(5) 0.3305(3) 0.0331(11) Uani 1 1 d . .
H22 H 1.0158 0.3377 0.2933 0.040 Uiso 1 1 calc R U
C30 C 0.9170(3) -0.3250(5) 0.3025(4) 0.0385(12) Uani 1 1 d . .
H30 H 0.9304 -0.4091 0.2939 0.046 Uiso 1 1 calc R U
C9 C 0.5703(2) 0.5091(4) 0.1052(3) 0.0249(9) Uani 1 1 d . .
H9 H 0.5419 0.4577 0.0628 0.030 Uiso 1 1 calc R U
C10 C 0.5569(2) 0.6447(5) 0.1067(3) 0.0301(10) Uani 1 1 d . .
H10 H 0.5192 0.6835 0.0655 0.036 Uiso 1 1 calc R U
C14 C 0.61824(18) 0.2386(5) 0.0665(2) 0.0209(8) Uani 1 1 d . .
C24 C 1.0109(3) 0.3522(5) 0.4560(3) 0.0345(11) Uani 1 1 d . .
H24 H 1.0332 0.3920 0.5042 0.041 Uiso 1 1 calc R U
C36 C 0.8535(2) 0.0280(5) 0.5843(3) 0.0370(11) Uani 1 1 d . .
H36 H 0.8557 0.0168 0.6327 0.044 Uiso 1 1 calc R U
C40 C 0.7507(3) -0.0291(6) 0.0252(3) 0.0489(14) Uani 1 1 d . .
H40 H 0.7638 0.0599 0.0356 0.059 Uiso 1 1 calc R U
C37 C 0.8250(3) 0.1402(6) 0.5420(3) 0.0375(11) Uani 1 1 d . .
H37 H 0.8073 0.2057 0.5621 0.045 Uiso 1 1 calc R U
C1 C 0.6867(2) 0.0551(4) 0.2779(2) 0.0201(8) Uani 1 1 d . .
C43 C 0.7095(5) -0.2964(7) -0.0062(5) 0.073(2) Uani 1 1 d . .
H43 H 0.6956 -0.3850 -0.0169 0.087 Uiso 1 1 calc R U
C27 C 0.8762(2) -0.0735(4) 0.3274(3) 0.0248(9) Uani 1 1 d . .
C34 C 0.8773(2) -0.0509(5) 0.4818(3) 0.0314(10) Uani 1 1 d . .
H34 H 0.8951 -0.1169 0.4620 0.038 Uiso 1 1 calc R U
C25 C 0.9570(2) 0.2626(5) 0.4408(2) 0.0285(9) Uani 1 1 d . .
H25 H 0.9424 0.2464 0.4782 0.034 Uiso 1 1 calc R U
C13 C 0.6686(2) 0.5282(4) 0.2305(3) 0.0218(8) Uani 1 1 d . .
H13 H 0.7060 0.4898 0.2722 0.026 Uiso 1 1 calc R U
C5 C 0.4685(2) 0.1561(4) 0.1889(3) 0.0254(9) Uani 1 1 d . .
H5 H 0.4217 0.1780 0.1705 0.030 Uiso 1 1 calc R U
C32 C 0.8276(2) -0.1684(4) 0.2861(3) 0.0301(10) Uani 1 1 d . .
H32 H 0.7805 -0.1476 0.2660 0.036 Uiso 1 1 calc R U
C3 C 0.5662(2) 0.0219(4) 0.2704(3) 0.0234(8) Uani 1 1 d . .
H3 H 0.5847 -0.0466 0.3062 0.028 Uiso 1 1 calc R U
C19 C 0.5792(2) 0.1258(4) 0.0284(3) 0.0255(9) Uani 1 1 d . .
H19 H 0.5604 0.0711 0.0528 0.031 Uiso 1 1 calc R U
C26 C 0.9242(2) 0.1960(4) 0.3697(3) 0.0223(8) Uani 1 1 d . .
C4 C 0.4973(2) 0.0559(4) 0.2429(3) 0.0265(9) Uani 1 1 d . .
H4 H 0.4698 0.0110 0.2608 0.032 Uiso 1 1 calc R U
C7 C 0.5795(2) 0.1901(4) 0.1905(2) 0.0188(8) Uani 1 1 d . .
C33 C 0.8494(2) 0.0633(4) 0.4405(2) 0.0238(8) Uani 1 1 d . .
C21 C 0.9476(2) 0.2236(5) 0.3148(3) 0.0260(9) Uani 1 1 d . .
C18 C 0.5687(2) 0.0956(5) -0.0458(3) 0.0307(10) Uani 1 1 d . .
H18 H 0.5429 0.0205 -0.0705 0.037 Uiso 1 1 calc R U
C6 C 0.5093(2) 0.2240(4) 0.1621(2) 0.0215(8) Uani 1 1 d . .
H6 H 0.4901 0.2913 0.1257 0.026 Uiso 1 1 calc R U
C15 C 0.6474(2) 0.3165(4) 0.0294(3) 0.0235(8) Uani 1 1 d . .
H15 H 0.6750 0.3895 0.0548 0.028 Uiso 1 1 calc R U
C8 C 0.62661(19) 0.4502(4) 0.1677(2) 0.0178(7) Uani 1 1 d . .
C28 C 0.9468(2) -0.1052(5) 0.3564(3) 0.0264(9) Uani 1 1 d . .
H28 H 0.9805 -0.0421 0.3843 0.032 Uiso 1 1 calc R U
C11 C 0.5994(2) 0.7221(4) 0.1693(3) 0.0299(10) Uani 1 1 d . .
H11 H 0.5907 0.8129 0.1697 0.036 Uiso 1 1 calc R U
C44 C 0.7032(4) -0.2272(7) 0.0520(4) 0.0582(17) Uani 1 1 d . .
H44 H 0.6842 -0.2697 0.0806 0.070 Uiso 1 1 calc R U
C16 C 0.6358(2) 0.2863(5) -0.0455(3) 0.0310(10) Uani 1 1 d . .
H16 H 0.6548 0.3402 -0.0701 0.037 Uiso 1 1 calc R U
C23 C 1.0317(2) 0.3830(5) 0.4003(3) 0.0357(11) Uani 1 1 d . .
H23 H 1.0661 0.4467 0.4100 0.043 Uiso 1 1 calc R U
C2 C 0.6085(2) 0.0892(4) 0.2450(2) 0.0204(8) Uani 1 1 d . .
C39 C 0.7249(3) -0.0953(6) 0.0684(3) 0.0388(12) Uani 1 1 d . .
C12 C 0.6548(2) 0.6638(4) 0.2313(3) 0.0265(9) Uani 1 1 d . .
H12 H 0.6830 0.7155 0.2736 0.032 Uiso 1 1 calc R U
C31 C 0.8469(3) -0.2944(5) 0.2736(3) 0.0362(11) Uani 1 1 d . .
H31 H 0.8132 -0.3578 0.2462 0.043 Uiso 1 1 calc R U
C35 C 0.8788(3) -0.0674(6) 0.5534(3) 0.0421(13) Uani 1 1 d . .
H35 H 0.8975 -0.1453 0.5811 0.050 Uiso 1 1 calc R U
C29 C 0.9667(2) -0.2323(5) 0.3436(3) 0.0322(10) Uani 1 1 d . .
H29 H 1.0137 -0.2535 0.3629 0.039 Uiso 1 1 calc R U
C38 C 0.8219(3) 0.1591(5) 0.4700(3) 0.0341(11) Uani 1 1 d . .
H38 H 0.8014 0.2356 0.4418 0.041 Uiso 1 1 calc R U
C17 C 0.5959(2) 0.1755(5) -0.0835(3) 0.0319(10) Uani 1 1 d . .
H17 H 0.5876 0.1556 -0.1336 0.038 Uiso 1 1 calc R U
C42 C 0.7373(4) -0.2283(9) -0.0477(4) 0.068(2) Uani 1 1 d . .
H42 H 0.7428 -0.2734 -0.0863 0.082 Uiso 1 1 calc R U
C41 C 0.7575(4) -0.0944(8) -0.0339(4) 0.0642(19) Uani 1 1 d . .
H41 H 0.7749 -0.0503 -0.0636 0.077 Uiso 1 1 calc R U
C20 C 0.9208(2) 0.1530(5) 0.2430(3) 0.0316(10) Uani 1 1 d . .
H1 H 0.754(3) 0.271(7) 0.307(3) 0.052(17) Uiso 1 1 d . .
H1N H 0.793(3) 0.068(6) 0.149(4) 0.060(18) Uiso 1 1 d . .

loop_
_atom_site_aniso_label
_atom_site_aniso_U_11
_atom_site_aniso_U_22
_atom_site_aniso_U_33
_atom_site_aniso_U_23
_atom_site_aniso_U_13
_atom_site_aniso_U_12
Ir1 0.01855(7) 0.01373(8) 0.01807(8) 0.00150(6) 0.01043(5) 0.00133(6)
P1 0.0194(4) 0.0132(5) 0.0178(5) 0.0003(4) 0.0103(4) -0.0001(3)
P2 0.0208(4) 0.0166(5) 0.0206(5) 0.0010(4) 0.0117(4) 0.0025(4)
Cl1 0.0253(4) 0.0212(5) 0.0292(5) 0.0040(4) 0.0161(4) -0.0007(4)
O1 0.0310(14) 0.0190(16) 0.0367(18) 0.0088(14) 0.0170(14) -0.0016(12)
N1 0.0273(16) 0.0208(19) 0.0258(19) -0.0058(15) 0.0118(15) 0.0016(14)
N2 0.040(2) 0.028(2) 0.040(2) -0.0084(19) 0.018(2) 0.0024(17)
N3 0.042(2) 0.047(3) 0.045(3) -0.006(2) 0.028(2) -0.003(2)
C22 0.029(2) 0.033(3) 0.043(3) 0.007(2) 0.020(2) 0.0023(18)
C30 0.049(3) 0.025(3) 0.047(3) 0.000(2) 0.027(3) 0.014(2)
C9 0.0275(19) 0.022(2) 0.025(2) -0.0016(17) 0.0116(18) 0.0022(16)
C10 0.034(2) 0.024(2) 0.029(2) 0.0046(19) 0.011(2) 0.0103(18)
C14 0.0220(17) 0.022(2) 0.0201(19) -0.0024(18) 0.0105(16) 0.0009(16)
C24 0.037(2) 0.026(2) 0.035(3) -0.009(2) 0.012(2) -0.0054(19)
C36 0.038(2) 0.052(3) 0.024(2) 0.008(2) 0.016(2) 0.007(2)
C40 0.063(3) 0.047(4) 0.040(3) -0.018(3) 0.026(3) 0.000(3)
C37 0.042(2) 0.047(3) 0.031(3) 0.001(2) 0.023(2) 0.013(2)
C1 0.0247(17) 0.015(2) 0.024(2) -0.0011(16) 0.0143(17) -0.0010(15)
C43 0.104(6) 0.048(4) 0.062(5) -0.014(3) 0.034(5) 0.009(4)
C27 0.033(2) 0.017(2) 0.028(2) 0.0036(17) 0.0171(19) 0.0079(16)
C34 0.031(2) 0.034(3) 0.034(3) 0.006(2) 0.019(2) 0.0078(19)
C25 0.031(2) 0.028(2) 0.026(2) -0.002(2) 0.0123(18) 0.0007(19)
C13 0.0229(17) 0.019(2) 0.026(2) -0.0018(17) 0.0134(17) -0.0008(15)
C5 0.0219(17) 0.029(2) 0.031(2) -0.0060(19) 0.0173(18) -0.0030(16)
C32 0.029(2) 0.024(2) 0.038(3) 0.0029(19) 0.015(2) 0.0020(17)
C3 0.0321(19) 0.017(2) 0.028(2) -0.0030(17) 0.0197(19) -0.0042(16)
C19 0.0274(19) 0.023(2) 0.030(2) -0.0048(18) 0.0166(19) -0.0012(16)
C26 0.0203(16) 0.021(2) 0.024(2) 0.0038(16) 0.0087(17) 0.0031(14)
C4 0.031(2) 0.024(2) 0.034(2) -0.0079(19) 0.023(2) -0.0076(17)
C7 0.0232(17) 0.0158(19) 0.021(2) -0.0059(15) 0.0132(17) -0.0021(14)
C33 0.0226(17) 0.029(2) 0.022(2) 0.0019(18) 0.0120(17) 0.0037(16)
C21 0.0259(19) 0.026(2) 0.028(2) 0.0026(19) 0.0137(18) 0.0023(16)
C18 0.030(2) 0.031(3) 0.032(3) -0.012(2) 0.014(2) -0.0069(18)
C6 0.0219(17) 0.020(2) 0.026(2) -0.0004(17) 0.0142(17) 0.0016(15)
C15 0.0274(18) 0.025(2) 0.018(2) -0.0015(16) 0.0110(17) -0.0039(16)
C8 0.0220(16) 0.0132(18) 0.0218(19) 0.0003(15) 0.0131(16) 0.0012(14)
C28 0.029(2) 0.026(2) 0.028(2) -0.0005(18) 0.0162(19) 0.0032(17)
C11 0.040(2) 0.013(2) 0.042(3) -0.0014(19) 0.023(2) 0.0032(17)
C44 0.074(4) 0.041(4) 0.061(4) -0.018(3) 0.032(4) -0.002(3)
C16 0.036(2) 0.041(3) 0.020(2) -0.0009(19) 0.016(2) -0.0054(19)
C23 0.032(2) 0.030(3) 0.045(3) 0.001(2) 0.018(2) -0.0034(19)
C2 0.0282(19) 0.0147(19) 0.024(2) -0.0055(16) 0.0164(18) -0.0033(15)
C39 0.038(2) 0.038(3) 0.035(3) -0.013(2) 0.011(2) 0.009(2)
C12 0.032(2) 0.019(2) 0.030(2) -0.0089(18) 0.016(2) -0.0072(17)
C31 0.043(3) 0.025(3) 0.041(3) -0.006(2) 0.019(2) -0.0006(19)
C35 0.048(3) 0.048(3) 0.037(3) 0.019(3) 0.025(2) 0.019(2)
C29 0.033(2) 0.032(3) 0.035(2) 0.002(2) 0.019(2) 0.013(2)
C38 0.042(2) 0.037(3) 0.026(2) 0.004(2) 0.018(2) 0.013(2)
C17 0.031(2) 0.044(3) 0.021(2) -0.006(2) 0.0121(19) 0.0020(19)
C42 0.085(5) 0.070(5) 0.037(3) -0.019(3) 0.016(3) 0.035(4)
C41 0.073(4) 0.078(5) 0.042(4) -0.010(3) 0.026(4) 0.016(4)
C20 0.032(2) 0.034(3) 0.036(3) 0.004(2) 0.021(2) 0.0010(19)

loop_
_atom_type_symbol
_atom_type_description
_atom_type_scat_dispersion_real
_atom_type_scat_dispersion_imag
_atom_type_scat_source
C C 0.0033 0.0016 'International Tables Vol C Tables 4.2.6.8 and 6.1.1.4'
H H 0.0000 0.0000 'International Tables Vol C Tables 4.2.6.8 and 6.1.1.4'
N N 0.0061 0.0033 'International Tables Vol C Tables 4.2.6.8 and 6.1.1.4'
O O 0.0106 0.0060 'International Tables Vol C Tables 4.2.6.8 and 6.1.1.4'
Ir Ir -1.4442 7.9887 'International Tables Vol C Tables 4.2.6.8 and 6.1.1.4'
P P 0.1023 0.0942 'International Tables Vol C Tables 4.2.6.8 and 6.1.1.4'
Cl Cl 0.1484 0.1585 'International Tables Vol C Tables 4.2.6.8 and 6.1.1.4'

loop_
_geom_angle_atom_site_label_1
_geom_angle_atom_site_label_2
_geom_angle_atom_site_label_3
_geom_angle
C1 Ir1 N1 98.09(15)
C1 Ir1 P1 85.62(12)
N1 Ir1 P1 92.05(10)
C1 Ir1 P2 91.78(12)
N1 Ir1 P2 92.95(10)
P1 Ir1 P2 174.64(3)
C1 Ir1 Cl1 171.61(11)
N1 Ir1 Cl1 85.90(10)
P1 Ir1 Cl1 86.87(3)
P2 Ir1 Cl1 95.39(3)
C14 P1 C7 107.86(19)
C14 P1 C8 103.3(2)
C7 P1 C8 106.30(16)
C14 P1 Ir1 114.27(13)
C7 P1 Ir1 102.98(14)
C8 P1 Ir1 121.39(13)
C33 P2 C27 102.83(19)
C33 P2 C26 103.3(2)
C27 P2 C26 103.06(19)
C33 P2 Ir1 115.58(13)
C27 P2 Ir1 117.46(15)
C26 P2 Ir1 112.86(14)
N2 N1 Ir1 127.8(3)
N1 N2 C39 117.9(4)
C23 C22 C21 120.4(5)
C29 C30 C31 120.5(4)
C10 C9 C8 120.0(4)
C11 C10 C9 120.3(4)
C15 C14 C19 118.7(4)
C15 C14 P1 118.6(3)
C19 C14 P1 122.1(3)
C23 C24 C25 120.9(5)
C37 C36 C35 118.1(5)
C39 C40 C41 120.3(6)
C36 C37 C38 121.7(5)
O1 C1 C2 115.8(3)
O1 C1 Ir1 127.5(3)
C2 C1 Ir1 116.7(3)
C42 C43 C44 117.3(7)
C32 C27 C28 118.8(4)
C32 C27 P2 120.0(3)
C28 C27 P2 121.2(4)
C33 C34 C35 119.5(4)
C24 C25 C26 121.0(4)
C8 C13 C12 120.2(4)
C4 C5 C6 120.0(4)
C27 C32 C31 121.6(4)
C4 C3 C2 120.4(4)
C18 C19 C14 120.1(4)
C21 C26 C25 117.7(4)
C21 C26 P2 121.3(3)
C25 C26 P2 120.7(3)
C3 C4 C5 120.8(4)
C2 C7 C6 120.7(4)
C2 C7 P1 113.2(3)
C6 C7 P1 126.0(3)
C34 C33 C38 119.4(4)
C34 C33 P2 120.6(3)
C38 C33 P2 120.0(4)
C26 C21 C22 120.4(4)
C26 C21 C20 121.5(4)
C22 C21 C20 118.0(4)
C17 C18 C19 121.1(4)
C5 C6 C7 119.3(4)
C14 C15 C16 120.7(4)
C13 C8 C9 119.4(4)
C13 C8 P1 120.8(3)
C9 C8 P1 119.8(3)
C27 C28 C29 120.0(4)
C10 C11 C12 119.8(4)
C43 C44 C39 121.1(7)
C17 C16 C15 120.2(4)
C22 C23 C24 119.5(4)
C3 C2 C7 118.8(4)
C3 C2 C1 120.8(4)
C7 C2 C1 120.4(3)
C40 C39 C44 120.5(5)
C40 C39 N2 124.7(5)
C44 C39 N2 114.7(5)
C11 C12 C13 120.4(4)
C32 C31 C30 119.3(5)
C36 C35 C34 121.7(5)
C30 C29 C28 119.9(4)
C33 C38 C37 119.5(5)
C18 C17 C16 119.1(4)
C43 C42 C41 122.6(6)
C40 C41 C42 118.2(7)
N3 C20 C21 177.4(5)

loop_
_geom_bond_atom_site_label_1
_geom_bond_atom_site_label_2
_geom_bond_distance
Ir1 C1 1.999(4)
Ir1 N1 2.120(3)
Ir1 P1 2.2713(10)
Ir1 P2 2.3428(10)
Ir1 Cl1 2.4738(10)
P1 C14 1.812(4)
P1 C7 1.813(4)
P1 C8 1.815(4)
P2 C33 1.830(4)
P2 C27 1.836(4)
P2 C26 1.839(4)
O1 C1 1.223(5)
N1 N2 1.250(5)
N2 C39 1.434(6)
N3 C20 1.155(7)
C22 C23 1.373(8)
C22 C21 1.421(6)
C30 C29 1.370(8)
C30 C31 1.387(7)
C9 C10 1.392(6)
C9 C8 1.402(6)
C10 C11 1.384(7)
C14 C15 1.392(6)
C14 C19 1.404(6)
C24 C23 1.384(7)
C24 C25 1.389(7)
C36 C37 1.364(7)
C36 C35 1.366(7)
C40 C39 1.371(8)
C40 C41 1.388(8)
C37 C38 1.386(7)
C1 C2 1.544(5)
C43 C42 1.386(12)
C43 C44 1.386(9)
C27 C32 1.373(6)
C27 C28 1.398(6)
C34 C33 1.372(6)
C34 C35 1.391(7)
C25 C26 1.406(6)
C13 C8 1.387(6)
C13 C12 1.392(6)
C5 C4 1.382(6)
C5 C6 1.386(6)
C32 C31 1.384(6)
C3 C4 1.372(6)
C3 C2 1.393(5)
C19 C18 1.391(6)
C26 C21 1.399(6)
C7 C2 1.393(6)
C7 C6 1.397(5)
C33 C38 1.383(6)
C21 C20 1.436(7)
C18 C17 1.383(7)
C15 C16 1.397(6)
C28 C29 1.402(7)
C11 C12 1.386(7)
C44 C39 1.390(9)
C16 C17 1.395(6)
C42 C41 1.398(12)
